data_7704758
loop_
_publ_author_name
'Kaniewska, Kinga'
'Ponikiewski, \/Lukasz'
'Szynkiewicz, Natalia'
'Cie\'slik, Bart\/lomiej'
'Pikies, Jerzy'
'Krzystek, J.'
'Dragulescu-Andrasi, Alina'
'Stoian, Sebastian A.'
'Grubba, Rafa\/l'

_publ_section_title
;
 Homoleptic mono-, di-, and tetra-iron complexes featuring phosphido
 ligands: a synthetic, structural, and spectroscopic study.
;
_journal_issue 29
_journal_name_full 'Dalton transactions (Cambridge, England : 2003)'
_journal_page_first 10091
_journal_page_last 10103
_journal_paper_doi 10.1039/d0dt01503b
_journal_volume 49
_journal_year 2020
_chemical_formula_moiety 'C36 H84 Fe4 P6, C5 H12'
_chemical_formula_sum 'C41 H96 Fe4 P6'
_chemical_formula_weight 998.39
_chemical_properties_physical Air-sensitive,Moisture-sensitive,Oxygen-sensitive
_space_group_IT_number 148
_space_group_name_Hall '-R 3'
_space_group_name_H-M_alt 'R -3 :H'
_symmetry_cell_setting trigonal
_symmetry_Int_Tables_number 148
_symmetry_space_group_name_Hall '-R 3'
_symmetry_space_group_name_H-M 'R -3 :H'
_atom_sites_solution_hydrogens geom
_audit_conform_dict_location ftp://ftp.iucr.org/pub/cif_core.dic
_audit_conform_dict_name cif_core.dic
_audit_conform_dict_version 2.4.3
_audit_creation_date 2020-06-23T22:09:46-00:00
_audit_creation_method 'WinGX routine CIF_UPDATE'
_audit_update_record
;
2020-06-24 deposited with the CCDC.	2020-07-02 downloaded from the CCDC.
;
_cell_angle_alpha 90
_cell_angle_beta 90
_cell_angle_gamma 120
_cell_formula_units_Z 6
_cell_length_a 18.1444(11)
_cell_length_b 18.1444(11)
_cell_length_c 26.8759(16)
_cell_measurement_reflns_used 2016
_cell_measurement_temperature 120(2)
_cell_measurement_theta_max 29.56
_cell_measurement_theta_min 3.20
_cell_measurement_wavelength 0.71073
_cell_volume 7662.6(8)
_computing_cell_refinement
;
X-Area Recipe 1.33.0.0 (STOE, 2015)
;
_computing_data_collection
;
X-Area WinXpose 2.0.22.0 (STOE, 2016)
;
_computing_data_reduction
;
X-Area Integrate 1.72.0.0 (STOE, 2018)
X-Area X-Red32 1.63.4.0 (STOE, 2017) 
;
_computing_molecular_graphics 'Ortep for Windows (Farrugia, 2012)'
_computing_publication_material 'WinGX publication routines (Farrugia, 2012)'
_computing_structure_refinement 'SHELXL-2018/3 (Sheldrick, 2018)'
_computing_structure_solution 'SHELXT 2014/5 (Sheldrick, 2014)'
_diffrn_ambient_temperature 120(2)
_diffrn_detector 'image plate (34 cm diameter)'
_diffrn_detector_area_resol_mean 6.67
_diffrn_detector_type 'STOE Imaging Plate'
_diffrn_measured_fraction_theta_full 0.984
_diffrn_measured_fraction_theta_max 0.985
_diffrn_measurement_details ' 78 frames, detector distance = 100 mm'
_diffrn_measurement_device '2-circle diffractometer'
_diffrn_measurement_device_type 'STOE IPDS 2T'
_diffrn_measurement_method 'rotation method, \w scans'
_diffrn_radiation_collimation '0.6 mm diameter'
_diffrn_radiation_monochromator 'parabolic x-ray mirror'
_diffrn_radiation_polarisn_norm 270
_diffrn_radiation_probe x-ray
_diffrn_radiation_type MoK\a
_diffrn_radiation_wavelength 0.71073
_diffrn_reflns_av_R_equivalents 0.0369
_diffrn_reflns_av_unetI/netI 0.0443
_diffrn_reflns_Laue_measured_fraction_full 0.984
_diffrn_reflns_Laue_measured_fraction_max 0.985
_diffrn_reflns_limit_h_max 22
_diffrn_reflns_limit_h_min -11
_diffrn_reflns_limit_k_max 12
_diffrn_reflns_limit_k_min -23
_diffrn_reflns_limit_l_max 34
_diffrn_reflns_limit_l_min -31
_diffrn_reflns_number 6403
_diffrn_reflns_point_group_measured_fraction_full 0.984
_diffrn_reflns_point_group_measured_fraction_max 0.985
_diffrn_reflns_theta_full 25.242
_diffrn_reflns_theta_max 26.993
_diffrn_reflns_theta_min 3.196
_diffrn_source 'GeniX Mo, 0.05 x 0.05 mm2 microfocus'
_diffrn_source_current 1.000
_diffrn_source_power 0.050
_diffrn_source_voltage 50
_diffrn_standards_number 0
_exptl_absorpt_coefficient_mu 1.327
_exptl_absorpt_correction_T_max 0.8196
_exptl_absorpt_correction_T_min 0.7820
_exptl_absorpt_correction_type integration
_exptl_absorpt_process_details
;
STOE X-Red32, absorption correction by Gaussian integration, analogous to
P. Coppens, "The Evaluation of Absorption and Extinction in Single-Crystal
Structure Analysis", published in
F. R. Ahmed (Editor), "Crystallographic Computing",
Munksgaard, Copenhagen (1970), 255 - 270
;
_exptl_crystal_colour red
_exptl_crystal_density_diffrn 1.298
_exptl_crystal_density_method 'not measured'
_exptl_crystal_description block
_exptl_crystal_F_000 3216
_exptl_crystal_size_max 0.2
_exptl_crystal_size_mid 0.2
_exptl_crystal_size_min 0.18
_refine_diff_density_max 0.395
_refine_diff_density_min -0.414
_refine_diff_density_rms 0.085
_refine_ls_extinction_method none
_refine_ls_goodness_of_fit_ref 0.996
_refine_ls_hydrogen_treatment constr
_refine_ls_matrix_type full
_refine_ls_number_constraints 0
_refine_ls_number_parameters 230
_refine_ls_number_reflns 3683
_refine_ls_number_restraints 0
_refine_ls_restrained_S_all 0.996
_refine_ls_R_factor_all 0.052
_refine_ls_R_factor_gt 0.0355
_refine_ls_shift/su_max 0.001
_refine_ls_shift/su_mean 0
_refine_ls_structure_factor_coef Fsqd
_refine_ls_weighting_details 'w=1/[\s^2^(Fo^2^)+(0.0644P)^2^] where P=(Fo^2^+2Fc^2^)/3'
_refine_ls_weighting_scheme calc
_refine_ls_wR_factor_gt 0.0941
_refine_ls_wR_factor_ref 0.0998
_reflns_Friedel_coverage 0
_reflns_number_gt 2828
_reflns_number_total 3683
_reflns_threshold_expression 'I > 2\s(I)'
_cod_data_source_file d0dt01503b2.cif
_cod_data_source_block kk2ipds
_cod_depositor_comments 'Adding full bibliography for 7704757--7704761.cif.'
_cod_original_cell_volume 7662.6(10)
_cod_database_code 7704758

loop_
_symmetry_equiv_pos_as_xyz
'x, y, z'
'-y, x-y, z'
'-x+y, -x, z'
'x+2/3, y+1/3, z+1/3'
'-y+2/3, x-y+1/3, z+1/3'
'-x+y+2/3, -x+1/3, z+1/3'
'x+1/3, y+2/3, z+2/3'
'-y+1/3, x-y+2/3, z+2/3'
'-x+y+1/3, -x+2/3, z+2/3'
'-x, -y, -z'
'y, -x+y, -z'
'x-y, x, -z'
'-x+2/3, -y+1/3, -z+1/3'
'y+2/3, -x+y+1/3, -z+1/3'
'x-y+2/3, x+1/3, -z+1/3'
'-x+1/3, -y+2/3, -z+2/3'
'y+1/3, -x+y+2/3, -z+2/3'
'x-y+1/3, x+2/3, -z+2/3'

loop_
_atom_site_label
_atom_site_type_symbol
_atom_site_fract_x
_atom_site_fract_y
_atom_site_fract_z
_atom_site_U_iso_or_equiv
_atom_site_adp_type
_atom_site_occupancy
_atom_site_site_symmetry_order
_atom_site_calc_flag
_atom_site_refinement_flags_posn
_atom_site_refinement_flags_adp
_atom_site_refinement_flags_occupancy
_atom_site_disorder_assembly
_atom_site_disorder_group
Fe1 Fe 0.333333 0.666667 0.45494(2) 0.01323(15) Uani 1 3 d S T P C .
Fe2 Fe 0.41967(2) 0.72547(2) 0.38177(2) 0.01568(12) Uani 1 1 d . . . . .
P1 P 0.47394(4) 0.76521(4) 0.46017(2) 0.01873(16) Uani 1 1 d . . . . .
P2 P 0.37892(4) 0.80844(4) 0.33991(2) 0.02243(17) Uani 1 1 d . . . . .
C1 C 0.54975(17) 0.73427(18) 0.48682(10) 0.0282(5) Uani 1 1 d . . . . .
H1 H 0.538721 0.680387 0.470194 0.034 Uiso 1 1 calc R U . A 1
C2 C 0.5287(6) 0.7145(6) 0.5442(4) 0.041(2) Uani 0.5 1 d . . P B 1
H2A H 0.468095 0.672902 0.548303 0.061 Uiso 0.5 1 calc R U P B 1
H2B H 0.542188 0.767062 0.561803 0.061 Uiso 0.5 1 calc R U P B 1
H2C H 0.562794 0.69117 0.558029 0.061 Uiso 0.5 1 calc R U P B 1
C3 C 0.6419(4) 0.7984(4) 0.4800(3) 0.0356(16) Uani 0.5 1 d . . P B 1
H3A H 0.65227 0.817183 0.445186 0.053 Uiso 0.5 1 calc R U P B 1
H3B H 0.676532 0.772669 0.488567 0.053 Uiso 0.5 1 calc R U P B 1
H3C H 0.657294 0.847475 0.501624 0.053 Uiso 0.5 1 calc R U P B 1
C4 C 0.5083(9) 0.8806(8) 0.4742(4) 0.0282(5) Uani 0.5 1 d . . P C 1
H4 H 0.458795 0.888694 0.466698 0.034 Uiso 0.5 1 calc R U P C 1
C5 C 0.5328(6) 0.9057(6) 0.5305(4) 0.053(2) Uani 0.5 1 d . . P C 1
H5A H 0.485307 0.866899 0.551818 0.08 Uiso 0.5 1 calc R U P C 1
H5B H 0.545241 0.964173 0.535913 0.08 Uiso 0.5 1 calc R U P C 1
H5C H 0.583238 0.901442 0.538684 0.08 Uiso 0.5 1 calc R U P C 1
C6 C 0.5820(4) 0.9425(4) 0.4417(3) 0.0440(17) Uani 0.5 1 d . . P C 1
H6A H 0.570125 0.923832 0.406911 0.066 Uiso 0.5 1 calc R U P C 1
H6B H 0.634354 0.944059 0.45242 0.066 Uiso 0.5 1 calc R U P C 1
H6C H 0.588963 0.999479 0.444663 0.066 Uiso 0.5 1 calc R U P C 1
C7 C 0.4180(6) 0.9207(7) 0.3644(4) 0.0282(5) Uani 0.5 1 d . . P D 1
H7 H 0.403407 0.915126 0.400611 0.034 Uiso 0.5 1 calc R U P D 1
C8 C 0.5153(5) 0.9792(5) 0.3606(3) 0.0502(19) Uani 0.5 1 d . . P D 1
H8A H 0.543766 0.95241 0.377541 0.075 Uiso 0.5 1 calc R U P D 1
H8B H 0.531838 1.034021 0.376383 0.075 Uiso 0.5 1 calc R U P D 1
H8C H 0.5322 0.98835 0.325517 0.075 Uiso 0.5 1 calc R U P D 1
C9 C 0.3721(7) 0.9620(5) 0.3399(3) 0.059(2) Uani 0.5 1 d . . P D 1
H9A H 0.310662 0.921908 0.340033 0.088 Uiso 0.5 1 calc R U P D 1
H9B H 0.391876 0.977151 0.305488 0.088 Uiso 0.5 1 calc R U P D 1
H9C H 0.384114 1.013399 0.358319 0.088 Uiso 0.5 1 calc R U P D 1
C10 C 0.3902(10) 0.8138(10) 0.2715(6) 0.0282(5) Uani 0.5 1 d . . P D 1
H10 H 0.371694 0.755106 0.259131 0.034 Uiso 0.5 1 calc R U P D 1
C11 C 0.4806(13) 0.8746(8) 0.2502(7) 0.043(3) Uani 0.5 1 d . . P D 1
H11A H 0.523608 0.875255 0.272453 0.064 Uiso 0.5 1 calc R U P D 1
H11B H 0.48915 0.932275 0.247413 0.064 Uiso 0.5 1 calc R U P D 1
H11C H 0.485788 0.854667 0.217177 0.064 Uiso 0.5 1 calc R U P D 1
C12 C 0.3382(9) 0.8481(6) 0.2423(6) 0.041(3) Uani 0.5 1 d . . P D 1
H12A H 0.283336 0.828536 0.258691 0.062 Uiso 0.5 1 calc R U P D 1
H12B H 0.328679 0.826549 0.208039 0.062 Uiso 0.5 1 calc R U P D 1
H12C H 0.370403 0.910407 0.241828 0.062 Uiso 0.5 1 calc R U P D 1
C2A C 0.5670(6) 0.7468(6) 0.5418(4) 0.046(3) Uani 0.5 1 d . . P B 2
H2A1 H 0.512936 0.718738 0.559982 0.069 Uiso 0.5 1 calc R U P B 2
H2A2 H 0.597366 0.807738 0.549436 0.069 Uiso 0.5 1 calc R U P B 2
H2A3 H 0.601849 0.721934 0.551781 0.069 Uiso 0.5 1 calc R U P B 2
C3A C 0.6348(4) 0.7693(5) 0.4568(3) 0.0468(19) Uani 0.5 1 d . . P B 2
H3A1 H 0.622278 0.763133 0.421035 0.07 Uiso 0.5 1 calc R U P B 2
H3A2 H 0.663028 0.737118 0.465725 0.07 Uiso 0.5 1 calc R U P B 2
H3A3 H 0.672304 0.829576 0.464714 0.07 Uiso 0.5 1 calc R U P B 2
C4A C 0.5108(7) 0.8728(6) 0.4852(3) 0.0221(16) Uani 0.5 1 d . . P C 2
H4A H 0.479096 0.894225 0.46508 0.027 Uiso 0.5 1 calc R U P C 2
C5A C 0.4856(6) 0.8777(6) 0.5384(3) 0.050(2) Uani 0.5 1 d . . P C 2
H5A1 H 0.426331 0.833332 0.543896 0.075 Uiso 0.5 1 calc R U P C 2
H5A2 H 0.491563 0.933679 0.544311 0.075 Uiso 0.5 1 calc R U P C 2
H5A3 H 0.522646 0.869112 0.561353 0.075 Uiso 0.5 1 calc R U P C 2
C6A C 0.6023(5) 0.9380(4) 0.4770(4) 0.062(2) Uani 0.5 1 d . . P C 2
H6A1 H 0.616743 0.938074 0.441886 0.092 Uiso 0.5 1 calc R U P C 2
H6A2 H 0.638368 0.924222 0.49764 0.092 Uiso 0.5 1 calc R U P C 2
H6A3 H 0.611722 0.994322 0.486196 0.092 Uiso 0.5 1 calc R U P C 2
C7A C 0.3991(6) 0.9152(7) 0.3594(3) 0.0370(19) Uani 0.5 1 d . . P D 2
H7A H 0.410821 0.916554 0.395846 0.044 Uiso 0.5 1 calc R U P D 2
C8A C 0.4802(6) 0.9916(4) 0.3391(3) 0.053(2) Uani 0.5 1 d . . P D 2
H8A1 H 0.526384 0.978443 0.338691 0.08 Uiso 0.5 1 calc R U P D 2
H8A2 H 0.496217 1.041266 0.36033 0.08 Uiso 0.5 1 calc R U P D 2
H8A3 H 0.469857 1.004142 0.305132 0.08 Uiso 0.5 1 calc R U P D 2
C9A C 0.3247(7) 0.9291(6) 0.3573(3) 0.069(3) Uani 0.5 1 d . . P D 2
H9A1 H 0.277002 0.883854 0.375802 0.104 Uiso 0.5 1 calc R U P D 2
H9A2 H 0.307936 0.928263 0.32254 0.104 Uiso 0.5 1 calc R U P D 2
H9A3 H 0.340385 0.98437 0.372146 0.104 Uiso 0.5 1 calc R U P D 2
C10A C 0.3848(12) 0.8070(10) 0.2689(5) 0.0370(19) Uani 0.5 1 d . . P D 2
H10A H 0.365176 0.745665 0.262483 0.044 Uiso 0.5 1 calc R U P D 2
C11A C 0.4771(14) 0.8483(8) 0.2540(7) 0.049(3) Uani 0.5 1 d . . P D 2
H11D H 0.50692 0.829371 0.276451 0.074 Uiso 0.5 1 calc R U P D 2
H11E H 0.503148 0.910276 0.256038 0.074 Uiso 0.5 1 calc R U P D 2
H11F H 0.481236 0.831978 0.219782 0.074 Uiso 0.5 1 calc R U P D 2
C12A C 0.3205(12) 0.8164(7) 0.2442(6) 0.065(4) Uani 0.5 1 d . . P D 2
H12D H 0.26709 0.785961 0.262825 0.098 Uiso 0.5 1 calc R U P D 2
H12E H 0.312294 0.792808 0.210537 0.098 Uiso 0.5 1 calc R U P D 2
H12F H 0.337999 0.876911 0.242254 0.098 Uiso 0.5 1 calc R U P D 2

loop_
_atom_site_aniso_label
_atom_site_aniso_U_11
_atom_site_aniso_U_22
_atom_site_aniso_U_33
_atom_site_aniso_U_23
_atom_site_aniso_U_13
_atom_site_aniso_U_12
Fe1 0.01377(19) 0.01377(19) 0.0122(3) 0 0 0.00688(10)
Fe2 0.01518(19) 0.01615(19) 0.01458(18) 0.00060(12) 0.00189(12) 0.00699(15)
P1 0.0156(3) 0.0170(3) 0.0206(3) -0.0036(2) -0.0033(2) 0.0059(3)
P2 0.0287(4) 0.0201(3) 0.0189(3) 0.0062(2) 0.0035(3) 0.0126(3)
C1 0.0250(12) 0.0248(13) 0.0352(13) -0.0038(10) -0.0090(10) 0.0127(10)
C2 0.056(6) 0.048(6) 0.028(3) -0.007(4) -0.019(5) 0.033(5)
C3 0.024(3) 0.035(4) 0.050(4) -0.014(3) -0.016(3) 0.017(3)
C4 0.0250(12) 0.0248(13) 0.0352(13) -0.0038(10) -0.0090(10) 0.0127(10)
C5 0.050(5) 0.043(5) 0.070(6) -0.033(4) -0.015(5) 0.026(5)
C6 0.029(3) 0.014(3) 0.080(5) 0.001(3) -0.006(3) 0.004(3)
C7 0.0250(12) 0.0248(13) 0.0352(13) -0.0038(10) -0.0090(10) 0.0127(10)
C8 0.046(4) 0.034(4) 0.050(5) -0.003(3) 0.011(3) 0.004(3)
C9 0.099(8) 0.041(5) 0.057(5) 0.006(4) 0.002(5) 0.049(5)
C10 0.0250(12) 0.0248(13) 0.0352(13) -0.0038(10) -0.0090(10) 0.0127(10)
C11 0.059(6) 0.029(7) 0.026(4) 0.018(5) 0.019(4) 0.012(6)
C12 0.046(5) 0.036(6) 0.034(4) 0.020(5) -0.010(3) 0.015(5)
C2A 0.059(7) 0.046(6) 0.048(5) -0.013(5) -0.029(6) 0.039(5)
C3A 0.022(3) 0.040(5) 0.080(6) 0.003(4) 0.003(4) 0.016(3)
C4A 0.023(3) 0.019(3) 0.028(4) -0.005(3) -0.014(3) 0.013(2)
C5A 0.079(7) 0.058(6) 0.038(4) -0.029(4) -0.025(5) 0.053(6)
C6A 0.039(4) 0.020(3) 0.115(8) -0.013(4) -0.015(5) 0.006(3)
C7A 0.070(5) 0.030(3) 0.009(2) 0.008(2) 0.004(3) 0.023(4)
C8A 0.091(7) 0.019(3) 0.036(4) 0.002(3) 0.000(4) 0.016(4)
C9A 0.117(8) 0.080(7) 0.061(6) 0.037(5) 0.045(5) 0.086(7)
C10A 0.070(5) 0.030(3) 0.009(2) 0.008(2) 0.004(3) 0.023(4)
C11A 0.082(7) 0.033(8) 0.031(5) 0.023(5) 0.030(4) 0.027(8)
C12A 0.112(13) 0.052(9) 0.039(6) 0.008(7) -0.017(7) 0.047(9)

loop_
_atom_type_symbol
_atom_type_description
_atom_type_scat_dispersion_real
_atom_type_scat_dispersion_imag
_atom_type_scat_source
Fe Fe 0.3463 0.8444 'International Tables Vol C Tables 4.2.6.8 and 6.1.1.4'
P P 0.1023 0.0942 'International Tables Vol C Tables 4.2.6.8 and 6.1.1.4'
C C 0.0033 0.0016 'International Tables Vol C Tables 4.2.6.8 and 6.1.1.4'
H H 0 0 'International Tables Vol C Tables 4.2.6.8 and 6.1.1.4'

loop_
_exptl_crystal_face_index_h
_exptl_crystal_face_index_k
_exptl_crystal_face_index_l
_exptl_crystal_face_perp_dist
-1 1 0 0.0870
1 -1 0 0.0980
1 1 0 0.0980
0 1 0 0.0880
-1 -1 0 0.1110
0 0 -1 0.1030
0 0 1 0.0630

loop_
_geom_angle_atom_site_label_1
_geom_angle_atom_site_label_2
_geom_angle_atom_site_label_3
_geom_angle
_geom_angle_site_symmetry_1
_geom_angle_site_symmetry_3
_geom_angle_publ_flag
P1 Fe1 P1 119.621(5) 2_665 3_565 ?
P1 Fe1 P1 119.621(5) 2_665 . ?
P1 Fe1 P1 119.621(4) 3_565 . ?
P1 Fe1 Fe2 58.379(19) 2_665 2_665 ?
P1 Fe1 Fe2 110.41(2) 3_565 2_665 ?
P1 Fe1 Fe2 109.10(2) . 2_665 ?
P1 Fe1 Fe2 109.10(2) 2_665 3_565 ?
P1 Fe1 Fe2 58.380(19) 3_565 3_565 ?
P1 Fe1 Fe2 110.41(2) . 3_565 ?
Fe2 Fe1 Fe2 59.857(18) 2_665 3_565 ?
P1 Fe1 Fe2 110.41(2) 2_665 . ?
P1 Fe1 Fe2 109.10(2) 3_565 . ?
P1 Fe1 Fe2 58.378(19) . . ?
Fe2 Fe1 Fe2 59.856(17) 2_665 . ?
Fe2 Fe1 Fe2 59.858(18) 3_565 . ?
P2 Fe2 P1 118.55(3) . . ?
P2 Fe2 P2 119.35(4) . 3_565 ?
P1 Fe2 P2 121.04(3) . 3_565 ?
P2 Fe2 Fe2 58.41(2) . 2_665 ?
P1 Fe2 Fe2 108.87(2) . 2_665 ?
P2 Fe2 Fe2 109.58(2) 3_565 2_665 ?
P2 Fe2 Fe2 109.83(2) . 3_565 ?
P1 Fe2 Fe2 110.177(19) . 3_565 ?
P2 Fe2 Fe2 58.12(2) 3_565 3_565 ?
Fe2 Fe2 Fe2 60 2_665 3_565 ?
P2 Fe2 Fe1 110.01(2) . . ?
P1 Fe2 Fe1 57.89(2) . . ?
P2 Fe2 Fe1 109.77(2) 3_565 . ?
Fe2 Fe2 Fe1 60.072(9) 2_665 . ?
Fe2 Fe2 Fe1 60.071(9) 3_565 . ?
C4A P1 C1 104.2(2) . . ?
C1 P1 C4 111.7(4) . . ?
C4A P1 Fe1 121.7(3) . . ?
C1 P1 Fe1 119.52(9) . . ?
C4 P1 Fe1 120.0(4) . . ?
C4A P1 Fe2 122.80(17) . . ?
C1 P1 Fe2 121.64(9) . . ?
C4 P1 Fe2 112.5(3) . . ?
Fe1 P1 Fe2 63.73(2) . . ?
C10 P2 C7 108.4(6) . . ?
C7A P2 C10A 108.2(6) . . ?
C10 P2 Fe2 117.5(5) . . ?
C7A P2 Fe2 126.1(2) . . ?
C7 P2 Fe2 117.7(3) . . ?
C10A P2 Fe2 116.4(5) . . ?
C10 P2 Fe2 123.9(5) . 2_665 ?
C7A P2 Fe2 116.7(3) . 2_665 ?
C7 P2 Fe2 119.7(3) . 2_665 ?
C10A P2 Fe2 120.4(5) . 2_665 ?
Fe2 P2 Fe2 63.47(2) . 2_665 ?
C2A C1 C3A 110.9(6) . . ?
C3 C1 C2 110.2(5) . . ?
C3 C1 P1 115.0(3) . . ?
C2A C1 P1 117.4(5) . . ?
C3A C1 P1 113.8(3) . . ?
C2 C1 P1 108.1(4) . . ?
C3 C1 H1 107.8 . . ?
C2 C1 H1 107.8 . . ?
P1 C1 H1 107.8 . . ?
C1 C2 H2A 109.5 . . ?
C1 C2 H2B 109.5 . . ?
H2A C2 H2B 109.5 . . ?
C1 C2 H2C 109.5 . . ?
H2A C2 H2C 109.5 . . ?
H2B C2 H2C 109.5 . . ?
C1 C3 H3A 109.5 . . ?
C1 C3 H3B 109.5 . . ?
H3A C3 H3B 109.5 . . ?
C1 C3 H3C 109.5 . . ?
H3A C3 H3C 109.5 . . ?
H3B C3 H3C 109.5 . . ?
C6 C4 C5 108.8(9) . . ?
C6 C4 P1 112.4(8) . . ?
C5 C4 P1 113.4(7) . . ?
C6 C4 H4 107.3 . . ?
C5 C4 H4 107.3 . . ?
P1 C4 H4 107.3 . . ?
C4 C5 H5A 109.5 . . ?
C4 C5 H5B 109.5 . . ?
H5A C5 H5B 109.5 . . ?
C4 C5 H5C 109.5 . . ?
H5A C5 H5C 109.5 . . ?
H5B C5 H5C 109.5 . . ?
C4 C6 H6A 109.5 . . ?
C4 C6 H6B 109.5 . . ?
H6A C6 H6B 109.5 . . ?
C4 C6 H6C 109.5 . . ?
H6A C6 H6C 109.5 . . ?
H6B C6 H6C 109.5 . . ?
C9 C7 C8 110.7(9) . . ?
C9 C7 P2 111.9(6) . . ?
C8 C7 P2 113.5(6) . . ?
C9 C7 H7 106.8 . . ?
C8 C7 H7 106.8 . . ?
P2 C7 H7 106.8 . . ?
C7 C8 H8A 109.5 . . ?
C7 C8 H8B 109.5 . . ?
H8A C8 H8B 109.5 . . ?
C7 C8 H8C 109.5 . . ?
H8A C8 H8C 109.5 . . ?
H8B C8 H8C 109.5 . . ?
C7 C9 H9A 109.5 . . ?
C7 C9 H9B 109.5 . . ?
H9A C9 H9B 109.5 . . ?
C7 C9 H9C 109.5 . . ?
H9A C9 H9C 109.5 . . ?
H9B C9 H9C 109.5 . . ?
C11 C10 C12 99.3(12) . . ?
C11 C10 P2 117.0(11) . . ?
C12 C10 P2 116.5(11) . . ?
C11 C10 H10 107.8 . . ?
C12 C10 H10 107.8 . . ?
P2 C10 H10 107.8 . . ?
C10 C11 H11A 109.5 . . ?
C10 C11 H11B 109.5 . . ?
H11A C11 H11B 109.5 . . ?
C10 C11 H11C 109.5 . . ?
H11A C11 H11C 109.5 . . ?
H11B C11 H11C 109.5 . . ?
C10 C12 H12A 109.5 . . ?
C10 C12 H12B 109.5 . . ?
H12A C12 H12B 109.5 . . ?
C10 C12 H12C 109.5 . . ?
H12A C12 H12C 109.5 . . ?
H12B C12 H12C 109.5 . . ?
C1 C2A H2A1 109.5 . . ?
C1 C2A H2A2 109.5 . . ?
H2A1 C2A H2A2 109.5 . . ?
C1 C2A H2A3 109.5 . . ?
H2A1 C2A H2A3 109.5 . . ?
H2A2 C2A H2A3 109.5 . . ?
C1 C3A H3A1 109.5 . . ?
C1 C3A H3A2 109.5 . . ?
H3A1 C3A H3A2 109.5 . . ?
C1 C3A H3A3 109.5 . . ?
H3A1 C3A H3A3 109.5 . . ?
H3A2 C3A H3A3 109.5 . . ?
C6A C4A C5A 109.9(8) . . ?
C6A C4A P1 117.0(7) . . ?
C5A C4A P1 116.5(6) . . ?
C6A C4A H4A 103.8 . . ?
C5A C4A H4A 103.8 . . ?
P1 C4A H4A 103.8 . . ?
C4A C5A H5A1 109.5 . . ?
C4A C5A H5A2 109.5 . . ?
H5A1 C5A H5A2 109.5 . . ?
C4A C5A H5A3 109.5 . . ?
H5A1 C5A H5A3 109.5 . . ?
H5A2 C5A H5A3 109.5 . . ?
C4A C6A H6A1 109.5 . . ?
C4A C6A H6A2 109.5 . . ?
H6A1 C6A H6A2 109.5 . . ?
C4A C6A H6A3 109.5 . . ?
H6A1 C6A H6A3 109.5 . . ?
H6A2 C6A H6A3 109.5 . . ?
C9A C7A C8A 111.9(8) . . ?
C9A C7A P2 116.2(7) . . ?
C8A C7A P2 116.3(7) . . ?
C9A C7A H7A 103.4 . . ?
C8A C7A H7A 103.4 . . ?
P2 C7A H7A 103.4 . . ?
C7A C8A H8A1 109.5 . . ?
C7A C8A H8A2 109.5 . . ?
H8A1 C8A H8A2 109.5 . . ?
C7A C8A H8A3 109.5 . . ?
H8A1 C8A H8A3 109.5 . . ?
H8A2 C8A H8A3 109.5 . . ?
C7A C9A H9A1 109.5 . . ?
C7A C9A H9A2 109.5 . . ?
H9A1 C9A H9A2 109.5 . . ?
C7A C9A H9A3 109.5 . . ?
H9A1 C9A H9A3 109.5 . . ?
H9A2 C9A H9A3 109.5 . . ?
C12A C10A C11A 126.1(13) . . ?
C12A C10A P2 114.1(13) . . ?
C11A C10A P2 108.3(12) . . ?
C12A C10A H10A 101.3 . . ?
C11A C10A H10A 101.3 . . ?
P2 C10A H10A 101.3 . . ?
C10A C11A H11D 109.5 . . ?
C10A C11A H11E 109.5 . . ?
H11D C11A H11E 109.5 . . ?
C10A C11A H11F 109.5 . . ?
H11D C11A H11F 109.5 . . ?
H11E C11A H11F 109.5 . . ?
C10A C12A H12D 109.5 . . ?
C10A C12A H12E 109.5 . . ?
H12D C12A H12E 109.5 . . ?
C10A C12A H12F 109.5 . . ?
H12D C12A H12F 109.5 . . ?
H12E C12A H12F 109.5 . . ?

loop_
_geom_bond_atom_site_label_1
_geom_bond_atom_site_label_2
_geom_bond_distance
_geom_bond_site_symmetry_2
_geom_bond_publ_flag
Fe1 P1 2.2724(6) 2_665 ?
Fe1 P1 2.2724(6) 3_565 ?
Fe1 P1 2.2724(6) . ?
Fe1 Fe2 2.4058(5) 2_665 ?
Fe1 Fe2 2.4058(5) 3_565 ?
Fe1 Fe2 2.4059(5) . ?
Fe2 P2 2.2785(7) . ?
Fe2 P1 2.2845(7) . ?
Fe2 P2 2.2856(7) 3_565 ?
Fe2 Fe2 2.4006(6) 2_665 ?
Fe2 Fe2 2.4007(6) 3_565 ?
P1 C4A 1.845(10) . ?
P1 C1 1.869(3) . ?
P1 C4 1.900(13) . ?
P2 C10 1.847(17) . ?
P2 C7A 1.857(11) . ?
P2 C7 1.909(12) . ?
P2 C10A 1.912(14) . ?
C1 C3 1.496(7) . ?
C1 C2A 1.504(12) . ?
C1 C3A 1.568(8) . ?
C1 C2 1.587(11) . ?
C1 H1 1 . ?
C2 H2A 0.98 . ?
C2 H2B 0.98 . ?
C2 H2C 0.98 . ?
C3 H3A 0.98 . ?
C3 H3B 0.98 . ?
C3 H3C 0.98 . ?
C4 C6 1.521(15) . ?
C4 C5 1.577(14) . ?
C4 H4 1 . ?
C5 H5A 0.98 . ?
C5 H5B 0.98 . ?
C5 H5C 0.98 . ?
C6 H6A 0.98 . ?
C6 H6B 0.98 . ?
C6 H6C 0.98 . ?
C7 C9 1.521(11) . ?
C7 C8 1.542(12) . ?
C7 H7 1 . ?
C8 H8A 0.98 . ?
C8 H8B 0.98 . ?
C8 H8C 0.98 . ?
C9 H9A 0.98 . ?
C9 H9B 0.98 . ?
C9 H9C 0.98 . ?
C10 C11 1.56(3) . ?
C10 C12 1.57(2) . ?
C10 H10 1 . ?
C11 H11A 0.98 . ?
C11 H11B 0.98 . ?
C11 H11C 0.98 . ?
C12 H12A 0.98 . ?
C12 H12B 0.98 . ?
C12 H12C 0.98 . ?
C2A H2A1 0.98 . ?
C2A H2A2 0.98 . ?
C2A H2A3 0.98 . ?
C3A H3A1 0.98 . ?
C3A H3A2 0.98 . ?
C3A H3A3 0.98 . ?
C4A C6A 1.497(13) . ?
C4A C5A 1.516(13) . ?
C4A H4A 1 . ?
C5A H5A1 0.98 . ?
C5A H5A2 0.98 . ?
C5A H5A3 0.98 . ?
C6A H6A1 0.98 . ?
C6A H6A2 0.98 . ?
C6A H6A3 0.98 . ?
C7A C9A 1.494(13) . ?
C7A C8A 1.532(12) . ?
C7A H7A 1 . ?
C8A H8A1 0.98 . ?
C8A H8A2 0.98 . ?
C8A H8A3 0.98 . ?
C9A H9A1 0.98 . ?
C9A H9A2 0.98 . ?
C9A H9A3 0.98 . ?
C10A C12A 1.42(3) . ?
C10A C11A 1.51(3) . ?
C10A H10A 1 . ?
C11A H11D 0.98 . ?
C11A H11E 0.98 . ?
C11A H11F 0.98 . ?
C12A H12D 0.98 . ?
C12A H12E 0.98 . ?
C12A H12F 0.98 . ?

loop_
_geom_torsion_atom_site_label_1
_geom_torsion_atom_site_label_2
_geom_torsion_atom_site_label_3
_geom_torsion_atom_site_label_4
_geom_torsion
_geom_torsion_site_symmetry_1
_geom_torsion_site_symmetry_2
_geom_torsion_site_symmetry_3
_geom_torsion_site_symmetry_4
_geom_torsion_publ_flag
C4 P1 C1 C3 -43.3(6) . . . . ?
Fe1 P1 C1 C3 169.2(3) . . . . ?
Fe2 P1 C1 C3 93.5(3) . . . . ?
C4A P1 C1 C2A 48.6(6) . . . . ?
Fe1 P1 C1 C2A -91.5(5) . . . . ?
Fe2 P1 C1 C2A -167.1(5) . . . . ?
C4A P1 C1 C3A -83.4(5) . . . . ?
Fe1 P1 C1 C3A 136.6(4) . . . . ?
Fe2 P1 C1 C3A 61.0(4) . . . . ?
C4 P1 C1 C2 80.2(6) . . . . ?
Fe1 P1 C1 C2 -67.3(4) . . . . ?
Fe2 P1 C1 C2 -142.9(4) . . . . ?
C7 P2 C10 C11 56.2(12) . . . . ?
Fe2 P2 C10 C11 -80.2(11) . . . . ?
Fe2 P2 C10 C11 -155.4(8) 2_665 . . . ?
C7 P2 C10 C12 -60.9(12) . . . . ?
Fe2 P2 C10 C12 162.6(8) . . . . ?
Fe2 P2 C10 C12 87.5(11) 2_665 . . . ?
C1 P1 C4A C6A 53.8(6) . . . . ?
Fe1 P1 C4A C6A -167.2(5) . . . . ?
Fe2 P1 C4A C6A -90.0(6) . . . . ?
C1 P1 C4A C5A -79.1(7) . . . . ?
Fe1 P1 C4A C5A 59.9(6) . . . . ?
Fe2 P1 C4A C5A 137.1(5) . . . . ?
C10A P2 C7A C9A 82.4(9) . . . . ?
Fe2 P2 C7A C9A -132.5(5) . . . . ?
Fe2 P2 C7A C9A -57.1(6) 2_665 . . . ?
C10A P2 C7A C8A -52.6(9) . . . . ?
Fe2 P2 C7A C8A 92.5(6) . . . . ?
Fe2 P2 C7A C8A 167.9(5) 2_665 . . . ?
